data_4304100
loop_
_publ_author_name
'Joanna K. Day'
'Christopher Bresner'
'Natalie D. Coombs'
'Ian A. Fallis'
'Li-Ling Ooi'
'Simon Aldridge'

_publ_section_title
;
Colorimetric Fluoride Ion Sensing by Polyborylated Ferrocenes: Structural
Influences on Thermodynamics and Kinetics
;
_journal_name_full 'Inorganic Chemistry'
_journal_page_first 793
_journal_page_last 804
_journal_paper_doi 10.1021/ic701494p
_journal_volume 47
_journal_year 2008
_chemical_absolute_configuration syn
_chemical_formula_moiety 'C66 H54 B4 Fe O8'
_chemical_formula_sum 'C66 H54 B4 Fe O8'
_chemical_formula_weight 1074.18
_chemical_name_common sa0508
_chemical_name_systematic
;
 ?
;
_space_group_IT_number 20
_symmetry_cell_setting orthorhombic
_symmetry_space_group_name_Hall 'C 2c 2'
_symmetry_space_group_name_H-M 'C 2 2 21'
_atom_sites_solution_hydrogens geom
_atom_sites_solution_primary direct
_atom_sites_solution_secondary difmap
_audit_creation_method SHELXL-97
_cell_angle_alpha 90.00
_cell_angle_beta 90.00
_cell_angle_gamma 90.00
_cell_formula_units_Z 4
_cell_length_a 12.3580(2)
_cell_length_b 15.4190(2)
_cell_length_c 29.7570(5)
_cell_measurement_reflns_used 24489
_cell_measurement_temperature 150(2)
_cell_measurement_theta_max 27.485
_cell_measurement_theta_min 2.91
_cell_volume 5670.14(15)
_computing_cell_refinement 'HKL Scalepack (Otwinowski & Minor 1997)'
_computing_data_collection 'Collect (Nonius BV, 1997-2000)'
_computing_data_reduction 'HKL Denzo and Scalepack (Otwinowski & Minor 19'
_computing_molecular_graphics 'Ortep-3 for Windows (Farrugia, 1999)'
_computing_publication_material 'WinGX publication routines  (Farrugia, 1999)'
_computing_structure_refinement 'SHELXL-97 (Sheldrick, 1997)'
_computing_structure_solution 'Sir-92 (A.Altomare et al. 1992)'
_diffrn_ambient_temperature 150(2)
_diffrn_detector_area_resol_mean 9
_diffrn_measured_fraction_theta_full 0.994
_diffrn_measured_fraction_theta_max 0.994
_diffrn_measurement_device_type KappaCCD
_diffrn_measurement_method CCD
_diffrn_radiation_monochromator graphite
_diffrn_radiation_source 'fine-focus sealed tube'
_diffrn_radiation_type MoK\a
_diffrn_radiation_wavelength 0.71073
_diffrn_reflns_av_R_equivalents 0.0956
_diffrn_reflns_av_sigmaI/netI 0.0921
_diffrn_reflns_limit_h_max 15
_diffrn_reflns_limit_h_min -12
_diffrn_reflns_limit_k_max 19
_diffrn_reflns_limit_k_min -19
_diffrn_reflns_limit_l_max 37
_diffrn_reflns_limit_l_min -37
_diffrn_reflns_number 18633
_diffrn_reflns_theta_full 26.37
_diffrn_reflns_theta_max 26.37
_diffrn_reflns_theta_min 3.57
_exptl_absorpt_coefficient_mu 0.322
_exptl_absorpt_correction_T_max 0.8955
_exptl_absorpt_correction_T_min 0.8819
_exptl_absorpt_correction_type multi-scan
_exptl_absorpt_process_details 'Sortav (Blessing, 1995)'
_exptl_crystal_colour yellow
_exptl_crystal_density_diffrn 1.258
_exptl_crystal_density_method 'not measured'
_exptl_crystal_description 'irregular block'
_exptl_crystal_F_000 2240
_exptl_crystal_size_max 0.40
_exptl_crystal_size_mid 0.38
_exptl_crystal_size_min 0.35
_refine_diff_density_max 0.375
_refine_diff_density_min -0.368
_refine_diff_density_rms 0.050
_refine_ls_abs_structure_details 'Flack H D (1983), Acta Cryst. A39, 876-881'
_refine_ls_abs_structure_Flack 0.005(18)
_refine_ls_extinction_method none
_refine_ls_goodness_of_fit_ref 1.019
_refine_ls_hydrogen_treatment constr
_refine_ls_matrix_type full
_refine_ls_number_parameters 357
_refine_ls_number_reflns 5619
_refine_ls_number_restraints 0
_refine_ls_restrained_S_all 1.019
_refine_ls_R_factor_all 0.0899
_refine_ls_R_factor_gt 0.0513
_refine_ls_shift/su_max 0.001
_refine_ls_shift/su_mean 0.000
_refine_ls_structure_factor_coef Fsqd
_refine_ls_weighting_details 'calc w=1/[\s^2^(Fo^2^)+(0.0532P)^2^+0.2869P] where P=(Fo^2^+2Fc^2^)/3'
_refine_ls_weighting_scheme calc
_refine_ls_wR_factor_gt 0.1029
_refine_ls_wR_factor_ref 0.1178
_reflns_number_gt 4008
_reflns_number_total 5619
_reflns_threshold_expression >2sigma(I)
_cod_data_source_file ic701494p-file008.cif
_cod_data_source_block sa0508
_cod_database_code 4304100

loop_
_symmetry_equiv_pos_as_xyz
'x, y, z'
'-x, -y, z+1/2'
'x, -y, -z'
'-x, y, -z+1/2'
'x+1/2, y+1/2, z'
'-x+1/2, -y+1/2, z+1/2'
'x+1/2, -y+1/2, -z'
'-x+1/2, y+1/2, -z+1/2'

loop_
_atom_site_label
_atom_site_type_symbol
_atom_site_fract_x
_atom_site_fract_y
_atom_site_fract_z
_atom_site_U_iso_or_equiv
_atom_site_adp_type
_atom_site_occupancy
_atom_site_symmetry_multiplicity
_atom_site_calc_flag
_atom_site_refinement_flags
_atom_site_disorder_assembly
_atom_site_disorder_group
Fe1 Fe 0.79650(4) 1.0000 1.0000 0.02840(17) Uani 1 2 d S . .
O2 O 0.91309(16) 0.92843(14) 0.88742(7) 0.0364(5) Uani 1 1 d . . .
O3 O 0.66425(16) 0.81975(14) 0.93159(7) 0.0357(5) Uani 1 1 d . . .
O4 O 0.53539(15) 0.85222(13) 0.98475(6) 0.0342(5) Uani 1 1 d . . .
C2 C 0.8470(2) 0.87463(17) 1.00208(13) 0.0315(7) Uani 1 1 d . . .
H2 H 0.8847 0.8449 0.9789 0.038 Uiso 1 1 calc R . .
O1 O 0.74319(16) 0.96564(14) 0.86382(7) 0.0368(5) Uani 1 1 d . . .
C20 C 0.3700(2) 0.8514(2) 0.93985(10) 0.0364(8) Uani 1 1 d . . .
C1 C 0.8950(2) 0.92291(19) 1.03723(10) 0.0334(8) Uani 1 1 d . . .
H1 H 0.9705 0.9309 1.0415 0.040 Uiso 1 1 calc R . .
C49 C 0.2864(3) 0.8000(2) 0.92444(11) 0.0463(9) Uani 1 1 d . . .
H49 H 0.2992 0.7404 0.9182 0.056 Uiso 1 1 calc R . .
C4 C 0.7116(3) 0.92902(18) 1.04675(10) 0.0321(7) Uani 1 1 d . . .
H4 H 0.6421 0.9417 1.0587 0.038 Uiso 1 1 calc R . .
C11 C 0.5607(2) 0.8192(2) 0.90837(11) 0.0322(7) Uani 1 1 d . . .
H11 H 0.5503 0.8760 0.8927 0.039 Uiso 1 1 calc R . .
C30 C 0.5976(3) 0.6682(2) 0.88149(12) 0.0474(9) Uani 1 1 d . . .
H30 H 0.6421 0.6587 0.9071 0.057 Uiso 1 1 calc R . .
C12 C 0.4790(2) 0.8122(2) 0.94748(11) 0.0335(8) Uani 1 1 d . . .
H12 H 0.4688 0.7494 0.9546 0.040 Uiso 1 1 calc R . .
C19 C 0.5510(2) 0.7477(2) 0.87503(11) 0.0349(8) Uani 1 1 d . . .
C22 C 0.9367(3) 0.7916(2) 0.84711(11) 0.0360(8) Uani 1 1 d . . .
C3 C 0.7315(2) 0.87826(19) 1.00734(10) 0.0310(7) Uani 1 1 d . . .
C21 C 0.7530(2) 0.9130(2) 0.78637(11) 0.0386(8) Uani 1 1 d . . .
C59 C 0.1842(3) 0.8343(3) 0.91804(13) 0.0594(11) Uani 1 1 d . . .
H59 H 0.1270 0.7987 0.9073 0.071 Uiso 1 1 calc R . .
C32 C 0.3511(3) 0.9381(2) 0.94844(12) 0.0484(9) Uani 1 1 d . . .
H32 H 0.4085 0.9742 0.9585 0.058 Uiso 1 1 calc R . .
C28 C 0.7349(3) 0.9958(3) 0.77087(10) 0.0531(9) Uani 1 1 d . . .
H28 H 0.7343 1.0429 0.7915 0.064 Uiso 1 1 calc R . .
C13 C 0.7763(2) 0.8952(2) 0.83490(10) 0.0339(7) Uani 1 1 d . . .
H13 H 0.7373 0.8413 0.8441 0.041 Uiso 1 1 calc R . .
C50 C 0.1659(3) 0.9210(3) 0.92738(13) 0.0670(13) Uani 1 1 d . . .
H50 H 0.0958 0.9449 0.9233 0.080 Uiso 1 1 calc R . .
C6 C 0.8118(3) 1.0422(2) 0.93456(10) 0.0328(8) Uani 1 1 d . . .
C34 C 0.9045(3) 0.7369(2) 0.88094(13) 0.0483(9) Uani 1 1 d . . .
H34 H 0.8565 0.7574 0.9035 0.058 Uiso 1 1 calc R . .
B1 B 0.6438(3) 0.8488(2) 0.97435(13) 0.0330(9) Uani 1 1 d . . .
C33 C 1.0058(4) 0.7601(3) 0.81419(13) 0.0559(11) Uani 1 1 d . . .
H33 H 1.0297 0.7972 0.7907 0.067 Uiso 1 1 calc R . .
C14 C 0.8992(2) 0.8840(2) 0.84508(10) 0.0360(8) Uani 1 1 d . . .
H14 H 0.9417 0.9152 0.8215 0.043 Uiso 1 1 calc R . .
C27 C 0.7543(3) 0.8457(3) 0.75613(13) 0.0599(11) Uani 1 1 d . . .
H27 H 0.7654 0.7880 0.7664 0.072 Uiso 1 1 calc R . .
C47 C 0.5805(4) 0.6007(3) 0.85097(13) 0.0588(11) Uani 1 1 d . . .
H47 H 0.6136 0.5459 0.8556 0.071 Uiso 1 1 calc R . .
B2 B 0.8230(3) 0.9782(2) 0.89515(12) 0.0332(9) Uani 1 1 d . . .
C43 C 0.7394(3) 0.8616(3) 0.71042(13) 0.0685(13) Uani 1 1 d . . .
H43 H 0.7426 0.8148 0.6897 0.082 Uiso 1 1 calc R . .
C45 C 0.9412(3) 0.6522(3) 0.88264(16) 0.0643(11) Uani 1 1 d . . .
H45 H 0.9193 0.6152 0.9065 0.077 Uiso 1 1 calc R . .
C60 C 0.5160(4) 0.6139(3) 0.81453(15) 0.0738(13) Uani 1 1 d . . .
H60 H 0.5035 0.5679 0.7940 0.089 Uiso 1 1 calc R . .
C61 C 1.0095(4) 0.6217(3) 0.84964(16) 0.0739(14) Uani 1 1 d . . .
H61 H 1.0353 0.5637 0.8507 0.089 Uiso 1 1 calc R . .
C35 C 0.2486(3) 0.9724(3) 0.94243(13) 0.0650(12) Uani 1 1 d . . .
H35 H 0.2356 1.0318 0.9488 0.078 Uiso 1 1 calc R . .
C62 C 0.7201(3) 0.9436(4) 0.69513(14) 0.0691(13) Uani 1 1 d . . .
H62 H 0.7087 0.9538 0.6640 0.083 Uiso 1 1 calc R . .
C46 C 1.0400(4) 0.6751(3) 0.81548(17) 0.0803(15) Uani 1 1 d . . .
H46 H 1.0854 0.6535 0.7923 0.096 Uiso 1 1 calc R . .
C44 C 0.7174(3) 1.0114(3) 0.72521(12) 0.0699(12) Uani 1 1 d . . .
H44 H 0.7036 1.0686 0.7149 0.084 Uiso 1 1 calc R . .
C48 C 0.4694(4) 0.6928(3) 0.80741(17) 0.0827(15) Uani 1 1 d . . .
H48 H 0.4244 0.7017 0.7819 0.099 Uiso 1 1 calc R . .
C29 C 0.4876(4) 0.7592(3) 0.83704(14) 0.0647(12) Uani 1 1 d . . .
H29 H 0.4561 0.8143 0.8314 0.078 Uiso 1 1 calc R . .

loop_
_atom_site_aniso_label
_atom_site_aniso_U_11
_atom_site_aniso_U_22
_atom_site_aniso_U_33
_atom_site_aniso_U_23
_atom_site_aniso_U_13
_atom_site_aniso_U_12
Fe1 0.0183(3) 0.0334(3) 0.0335(3) 0.0051(3) 0.000 0.000
O2 0.0244(12) 0.0420(13) 0.0428(13) -0.0044(11) -0.0028(10) 0.0024(10)
O3 0.0202(11) 0.0489(14) 0.0381(13) 0.0002(11) -0.0036(10) -0.0041(10)
O4 0.0233(11) 0.0461(13) 0.0332(12) -0.0001(10) -0.0039(9) -0.0052(9)
C2 0.0276(15) 0.0252(14) 0.0417(17) 0.0009(17) -0.0036(18) -0.0012(12)
O1 0.0261(12) 0.0453(13) 0.0391(12) 0.0020(10) 0.0012(10) 0.0084(9)
C20 0.0215(17) 0.051(2) 0.0368(19) 0.0081(17) -0.0035(14) -0.0017(15)
C1 0.0227(18) 0.0346(19) 0.0427(19) 0.0066(16) -0.0048(15) 0.0009(14)
C49 0.0285(19) 0.059(2) 0.052(2) 0.0126(18) -0.0090(17) -0.0105(17)
C4 0.0239(16) 0.0362(17) 0.0362(17) 0.0057(14) -0.0020(15) -0.0056(15)
C11 0.0190(16) 0.0384(19) 0.0391(18) 0.0045(15) -0.0039(14) -0.0018(14)
C30 0.053(2) 0.047(2) 0.043(2) -0.0002(18) 0.0027(18) 0.0035(18)
C12 0.0288(18) 0.0358(19) 0.0360(18) 0.0028(15) -0.0048(15) -0.0102(14)
C19 0.0257(18) 0.040(2) 0.039(2) -0.0005(16) -0.0007(15) -0.0017(14)
C22 0.0256(18) 0.041(2) 0.041(2) -0.0062(17) -0.0051(15) 0.0045(15)
C3 0.0276(16) 0.0326(16) 0.0327(18) 0.0097(15) -0.0020(14) -0.0020(12)
C21 0.0222(16) 0.051(2) 0.042(2) -0.0035(17) 0.0005(15) 0.0039(15)
C59 0.028(2) 0.086(3) 0.064(3) 0.022(2) -0.0090(18) -0.009(2)
C32 0.038(2) 0.051(2) 0.057(2) 0.001(2) -0.0088(19) 0.0013(17)
C28 0.063(2) 0.056(2) 0.0405(19) -0.001(2) 0.0015(17) 0.006(2)
C13 0.0257(17) 0.0382(17) 0.0377(17) -0.0026(15) 0.0022(14) 0.0010(14)
C50 0.030(2) 0.110(4) 0.060(3) 0.022(3) -0.0015(19) 0.023(2)
C6 0.0276(18) 0.0363(17) 0.0345(17) 0.0127(14) 0.0021(15) 0.0041(14)
C34 0.037(2) 0.045(2) 0.063(2) 0.009(2) 0.0042(19) 0.0022(17)
B1 0.028(2) 0.0302(19) 0.041(2) 0.0090(18) -0.0017(17) -0.0012(16)
C33 0.066(3) 0.054(3) 0.048(2) -0.001(2) 0.005(2) 0.022(2)
C14 0.0250(18) 0.047(2) 0.0356(19) -0.0010(16) 0.0003(14) 0.0004(15)
C27 0.054(2) 0.068(3) 0.058(2) -0.012(2) -0.017(2) 0.006(2)
C47 0.076(3) 0.042(2) 0.058(3) -0.004(2) 0.011(2) 0.005(2)
B2 0.0239(19) 0.038(2) 0.038(2) 0.0099(16) 0.0057(16) 0.0036(15)
C43 0.061(3) 0.091(4) 0.054(2) -0.023(2) -0.016(2) 0.007(2)
C45 0.054(3) 0.048(2) 0.091(3) 0.008(2) -0.003(2) 0.009(2)
C60 0.097(4) 0.065(3) 0.059(3) -0.020(3) -0.013(3) -0.009(3)
C61 0.084(3) 0.046(3) 0.092(3) -0.013(3) -0.022(3) 0.025(2)
C35 0.048(3) 0.078(3) 0.069(3) -0.004(2) -0.009(2) 0.023(2)
C62 0.053(3) 0.112(4) 0.042(2) -0.001(3) -0.002(2) -0.001(3)
C46 0.097(4) 0.077(3) 0.067(3) -0.013(3) 0.007(3) 0.037(3)
C44 0.080(3) 0.080(3) 0.050(2) 0.014(2) -0.005(2) 0.008(3)
C48 0.096(4) 0.079(4) 0.073(3) -0.029(3) -0.044(3) 0.016(3)
C29 0.066(3) 0.063(3) 0.065(3) -0.010(2) -0.028(2) 0.015(2)

loop_
_atom_type_symbol
_atom_type_description
_atom_type_scat_dispersion_real
_atom_type_scat_dispersion_imag
_atom_type_scat_source
C C 0.0033 0.0016 'International Tables Vol C Tables 4.2.6.8 and 6.1.1.4'
H H 0.0000 0.0000 'International Tables Vol C Tables 4.2.6.8 and 6.1.1.4'
O O 0.0106 0.0060 'International Tables Vol C Tables 4.2.6.8 and 6.1.1.4'
B B 0.0013 0.0007 'International Tables Vol C Tables 4.2.6.8 and 6.1.1.4'
Fe Fe 0.3463 0.8444 'International Tables Vol C Tables 4.2.6.8 and 6.1.1.4'

loop_
_geom_angle_atom_site_label_1
_geom_angle_atom_site_label_2
_geom_angle_atom_site_label_3
_geom_angle
_geom_angle_site_symmetry_1
_geom_angle_site_symmetry_3
_geom_angle_publ_flag
C1 Fe1 C1 106.34(18) 3_577 . ?
C1 Fe1 C2 40.75(13) 3_577 3_577 ?
C1 Fe1 C2 112.93(13) . 3_577 ?
C1 Fe1 C2 112.93(13) 3_577 . ?
C1 Fe1 C2 40.75(13) . . ?
C2 Fe1 C2 144.25(15) 3_577 . ?
C1 Fe1 C3 145.87(12) 3_577 . ?
C1 Fe1 C3 68.98(12) . . ?
C2 Fe1 C3 173.15(13) 3_577 . ?
C2 Fe1 C3 41.18(11) . . ?
C1 Fe1 C3 68.98(12) 3_577 3_577 ?
C1 Fe1 C3 145.87(12) . 3_577 ?
C2 Fe1 C3 41.18(11) 3_577 3_577 ?
C2 Fe1 C3 173.15(13) . 3_577 ?
C3 Fe1 C3 133.92(16) . 3_577 ?
C1 Fe1 C4 68.00(12) 3_577 3_577 ?
C1 Fe1 C4 170.43(12) . 3_577 ?
C2 Fe1 C4 68.29(13) 3_577 3_577 ?
C2 Fe1 C4 133.08(13) . 3_577 ?
C3 Fe1 C4 111.00(12) . 3_577 ?
C3 Fe1 C4 40.75(11) 3_577 3_577 ?
C1 Fe1 C4 170.43(12) 3_577 . ?
C1 Fe1 C4 68.00(12) . . ?
C2 Fe1 C4 133.08(13) 3_577 . ?
C2 Fe1 C4 68.29(13) . . ?
C3 Fe1 C4 40.75(11) . . ?
C3 Fe1 C4 111.00(12) 3_577 . ?
C4 Fe1 C4 118.67(18) 3_577 . ?
C1 Fe1 C6 130.18(13) 3_577 3_577 ?
C1 Fe1 C6 40.97(12) . 3_577 ?
C2 Fe1 C6 107.49(14) 3_577 3_577 ?
C2 Fe1 C6 69.10(14) . 3_577 ?
C3 Fe1 C6 69.34(12) . 3_577 ?
C3 Fe1 C6 115.12(12) 3_577 3_577 ?
C4 Fe1 C6 148.54(13) 3_577 3_577 ?
C4 Fe1 C6 40.58(12) . 3_577 ?
C1 Fe1 C6 40.97(12) 3_577 . ?
C1 Fe1 C6 130.18(13) . . ?
C2 Fe1 C6 69.10(14) 3_577 . ?
C2 Fe1 C6 107.49(14) . . ?
C3 Fe1 C6 115.12(12) . . ?
C3 Fe1 C6 69.34(12) 3_577 . ?
C4 Fe1 C6 40.58(12) 3_577 . ?
C4 Fe1 C6 148.54(13) . . ?
C6 Fe1 C6 169.49(18) 3_577 . ?
B2 O2 C14 108.4(2) . . ?
B1 O3 C11 106.2(2) . . ?
B1 O4 C12 106.2(2) . . ?
C1 C2 C3 108.4(3) . . ?
C1 C2 Fe1 69.55(16) . . ?
C3 C2 Fe1 70.21(16) . . ?
C1 C2 H2 125.8 . . ?
C3 C2 H2 125.8 . . ?
Fe1 C2 H2 126.0 . . ?
B2 O1 C13 107.9(2) . . ?
C32 C20 C49 119.5(3) . . ?
C32 C20 C12 121.0(3) . . ?
C49 C20 C12 119.5(3) . . ?
C2 C1 C6 109.3(3) . 3_577 ?
C2 C1 Fe1 69.70(16) . . ?
C6 C1 Fe1 70.69(17) 3_577 . ?
C2 C1 H1 125.4 . . ?
C6 C1 H1 125.4 3_577 . ?
Fe1 C1 H1 125.8 . . ?
C20 C49 C59 120.6(4) . . ?
C20 C49 H49 119.7 . . ?
C59 C49 H49 119.7 . . ?
C6 C4 C3 109.9(3) 3_577 . ?
C6 C4 Fe1 69.85(17) 3_577 . ?
C3 C4 Fe1 69.46(17) . . ?
C6 C4 H4 125.1 3_577 . ?
C3 C4 H4 125.1 . . ?
Fe1 C4 H4 127.2 . . ?
O3 C11 C19 113.0(2) . . ?
O3 C11 C12 102.5(2) . . ?
C19 C11 C12 113.5(3) . . ?
O3 C11 H11 109.2 . . ?
C19 C11 H11 109.2 . . ?
C12 C11 H11 109.2 . . ?
C19 C30 C47 120.8(3) . . ?
C19 C30 H30 119.6 . . ?
C47 C30 H30 119.6 . . ?
O4 C12 C20 112.2(3) . . ?
O4 C12 C11 103.5(2) . . ?
C20 C12 C11 116.5(3) . . ?
O4 C12 H12 108.1 . . ?
C20 C12 H12 108.1 . . ?
C11 C12 H12 108.1 . . ?
C30 C19 C29 117.8(3) . . ?
C30 C19 C11 122.5(3) . . ?
C29 C19 C11 119.6(3) . . ?
C34 C22 C33 118.8(3) . . ?
C34 C22 C14 121.6(3) . . ?
C33 C22 C14 119.6(3) . . ?
C4 C3 C2 106.3(3) . . ?
C4 C3 B1 124.5(3) . . ?
C2 C3 B1 128.5(3) . . ?
C4 C3 Fe1 69.79(16) . . ?
C2 C3 Fe1 68.61(15) . . ?
B1 C3 Fe1 118.7(2) . . ?
C27 C21 C28 118.9(3) . . ?
C27 C21 C13 119.4(3) . . ?
C28 C21 C13 121.7(3) . . ?
C49 C59 C50 119.4(4) . . ?
C49 C59 H59 120.3 . . ?
C50 C59 H59 120.3 . . ?
C20 C32 C35 120.0(4) . . ?
C20 C32 H32 120.0 . . ?
C35 C32 H32 120.0 . . ?
C21 C28 C44 120.7(4) . . ?
C21 C28 H28 119.6 . . ?
C44 C28 H28 119.6 . . ?
O1 C13 C21 112.4(3) . . ?
O1 C13 C14 104.1(2) . . ?
C21 C13 C14 113.3(3) . . ?
O1 C13 H13 108.9 . . ?
C21 C13 H13 108.9 . . ?
C14 C13 H13 108.9 . . ?
C35 C50 C59 120.2(4) . . ?
C35 C50 H50 119.9 . . ?
C59 C50 H50 119.9 . . ?
C4 C6 C1 106.1(3) 3_577 3_577 ?
C4 C6 B2 125.0(3) 3_577 . ?
C1 C6 B2 128.5(3) 3_577 . ?
C4 C6 Fe1 69.57(16) 3_577 . ?
C1 C6 Fe1 68.33(17) 3_577 . ?
B2 C6 Fe1 121.7(2) . . ?
C22 C34 C45 120.8(4) . . ?
C22 C34 H34 119.6 . . ?
C45 C34 H34 119.6 . . ?
O3 B1 O4 113.6(3) . . ?
O3 B1 C3 124.1(3) . . ?
O4 B1 C3 122.2(3) . . ?
C46 C33 C22 120.1(4) . . ?
C46 C33 H33 119.9 . . ?
C22 C33 H33 119.9 . . ?
O2 C14 C22 112.3(2) . . ?
O2 C14 C13 103.5(2) . . ?
C22 C14 C13 114.5(3) . . ?
O2 C14 H14 108.8 . . ?
C22 C14 H14 108.8 . . ?
C13 C14 H14 108.8 . . ?
C21 C27 C43 120.3(4) . . ?
C21 C27 H27 119.9 . . ?
C43 C27 H27 119.9 . . ?
C60 C47 C30 119.7(4) . . ?
C60 C47 H47 120.1 . . ?
C30 C47 H47 120.1 . . ?
O1 B2 O2 113.0(3) . . ?
O1 B2 C6 122.9(3) . . ?
O2 B2 C6 124.0(3) . . ?
C62 C43 C27 120.8(4) . . ?
C62 C43 H43 119.6 . . ?
C27 C43 H43 119.6 . . ?
C61 C45 C34 119.8(4) . . ?
C61 C45 H45 120.1 . . ?
C34 C45 H45 120.1 . . ?
C47 C60 C48 120.3(4) . . ?
C47 C60 H60 119.8 . . ?
C48 C60 H60 119.8 . . ?
C46 C61 C45 119.7(4) . . ?
C46 C61 H61 120.2 . . ?
C45 C61 H61 120.2 . . ?
C50 C35 C32 120.3(4) . . ?
C50 C35 H35 119.8 . . ?
C32 C35 H35 119.8 . . ?
C43 C62 C44 119.4(4) . . ?
C43 C62 H62 120.3 . . ?
C44 C62 H62 120.3 . . ?
C61 C46 C33 120.8(4) . . ?
C61 C46 H46 119.6 . . ?
C33 C46 H46 119.6 . . ?
C62 C44 C28 119.9(4) . . ?
C62 C44 H44 120.1 . . ?
C28 C44 H44 120.1 . . ?
C60 C48 C29 119.9(4) . . ?
C60 C48 H48 120.1 . . ?
C29 C48 H48 120.1 . . ?
C48 C29 C19 121.5(4) . . ?
C48 C29 H29 119.3 . . ?
C19 C29 H29 119.3 . . ?

loop_
_geom_bond_atom_site_label_1
_geom_bond_atom_site_label_2
_geom_bond_distance
_geom_bond_site_symmetry_2
_geom_bond_publ_flag
Fe1 C1 2.030(3) 3_577 ?
Fe1 C1 2.030(3) . ?
Fe1 C2 2.032(3) 3_577 ?
Fe1 C2 2.032(3) . ?
Fe1 C3 2.054(3) . ?
Fe1 C3 2.054(3) 3_577 ?
Fe1 C4 2.058(3) 3_577 ?
Fe1 C4 2.058(3) . ?
Fe1 C6 2.062(3) 3_577 ?
Fe1 C6 2.062(3) . ?
O2 B2 1.371(4) . ?
O2 C14 1.444(4) . ?
O3 B1 1.373(4) . ?
O3 C11 1.455(4) . ?
O4 B1 1.375(4) . ?
O4 C12 1.448(3) . ?
C2 C1 1.414(4) . ?
C2 C3 1.437(4) . ?
C2 H2 0.9500 . ?
O1 B2 1.371(4) . ?
O1 C13 1.445(4) . ?
C20 C32 1.380(5) . ?
C20 C49 1.381(4) . ?
C20 C12 1.495(4) . ?
C1 C6 1.432(4) 3_577 ?
C1 H1 0.9500 . ?
C49 C59 1.382(5) . ?
C49 H49 0.9500 . ?
C4 C6 1.428(4) 3_577 ?
C4 C3 1.431(4) . ?
C4 H4 0.9500 . ?
C11 C19 1.488(4) . ?
C11 C12 1.544(4) . ?
C11 H11 1.0000 . ?
C30 C19 1.368(5) . ?
C30 C47 1.397(5) . ?
C30 H30 0.9500 . ?
C12 H12 1.0000 . ?
C19 C29 1.387(5) . ?
C22 C34 1.372(5) . ?
C22 C33 1.388(5) . ?
C22 C14 1.500(5) . ?
C3 B1 1.531(5) . ?
C21 C27 1.374(5) . ?
C21 C28 1.375(5) . ?
C21 C13 1.498(4) . ?
C59 C50 1.385(6) . ?
C59 H59 0.9500 . ?
C32 C35 1.385(5) . ?
C32 H32 0.9500 . ?
C28 C44 1.397(4) . ?
C28 H28 0.9500 . ?
C13 C14 1.558(4) . ?
C13 H13 1.0000 . ?
C50 C35 1.367(6) . ?
C50 H50 0.9500 . ?
C6 C4 1.428(4) 3_577 ?
C6 C1 1.432(4) 3_577 ?
C6 B2 1.539(5) . ?
C34 C45 1.383(5) . ?
C34 H34 0.9500 . ?
C33 C46 1.377(6) . ?
C33 H33 0.9500 . ?
C14 H14 1.0000 . ?
C27 C43 1.395(6) . ?
C27 H27 0.9500 . ?
C47 C60 1.361(5) . ?
C47 H47 0.9500 . ?
C43 C62 1.365(6) . ?
C43 H43 0.9500 . ?
C45 C61 1.378(6) . ?
C45 H45 0.9500 . ?
C60 C48 1.361(6) . ?
C60 H60 0.9500 . ?
C61 C46 1.361(6) . ?
C61 H61 0.9500 . ?
C35 H35 0.9500 . ?
C62 C44 1.376(6) . ?
C62 H62 0.9500 . ?
C46 H46 0.9500 . ?
C44 H44 0.9500 . ?
C48 C29 1.370(6) . ?
C48 H48 0.9500 . ?
C29 H29 0.9500 . ?

loop_
_geom_torsion_atom_site_label_1
_geom_torsion_atom_site_label_2
_geom_torsion_atom_site_label_3
_geom_torsion_atom_site_label_4
_geom_torsion
_geom_torsion_site_symmetry_1
_geom_torsion_site_symmetry_2
_geom_torsion_site_symmetry_3
_geom_torsion_site_symmetry_4
_geom_torsion_publ_flag
C1 Fe1 C2 C1 88.7(3) 3_577 . . . ?
C2 Fe1 C2 C1 53.80(16) 3_577 . . . ?
C3 Fe1 C2 C1 -119.5(3) . . . . ?
C3 Fe1 C2 C1 -166.5(11) 3_577 . . . ?
C4 Fe1 C2 C1 169.40(19) 3_577 . . . ?
C4 Fe1 C2 C1 -81.0(2) . . . . ?
C6 Fe1 C2 C1 -37.35(18) 3_577 . . . ?
C6 Fe1 C2 C1 132.11(19) . . . . ?
C1 Fe1 C2 C3 -151.83(19) 3_577 . . . ?
C1 Fe1 C2 C3 119.5(3) . . . . ?
C2 Fe1 C2 C3 173.3(2) 3_577 . . . ?
C3 Fe1 C2 C3 -47.0(14) 3_577 . . . ?
C4 Fe1 C2 C3 -71.1(3) 3_577 . . . ?
C4 Fe1 C2 C3 38.4(2) . . . . ?
C6 Fe1 C2 C3 82.1(2) 3_577 . . . ?
C6 Fe1 C2 C3 -108.4(2) . . . . ?
C3 C2 C1 C6 0.1(3) . . . 3_577 ?
Fe1 C2 C1 C6 59.8(2) . . . 3_577 ?
C3 C2 C1 Fe1 -59.7(2) . . . . ?
C1 Fe1 C1 C2 -106.4(2) 3_577 . . . ?
C2 Fe1 C1 C2 -149.21(16) 3_577 . . . ?
C3 Fe1 C1 C2 37.88(19) . . . . ?
C3 Fe1 C1 C2 177.1(2) 3_577 . . . ?
C4 Fe1 C1 C2 -53.9(8) 3_577 . . . ?
C4 Fe1 C1 C2 81.82(19) . . . . ?
C6 Fe1 C1 C2 120.2(3) 3_577 . . . ?
C6 Fe1 C1 C2 -67.8(2) . . . . ?
C1 Fe1 C1 C6 133.5(2) 3_577 . . 3_577 ?
C2 Fe1 C1 C6 90.6(2) 3_577 . . 3_577 ?
C2 Fe1 C1 C6 -120.2(3) . . . 3_577 ?
C3 Fe1 C1 C6 -82.30(18) . . . 3_577 ?
C3 Fe1 C1 C6 57.0(3) 3_577 . . 3_577 ?
C4 Fe1 C1 C6 -174.1(7) 3_577 . . 3_577 ?
C4 Fe1 C1 C6 -38.36(17) . . . 3_577 ?
C6 Fe1 C1 C6 171.99(14) . . . 3_577 ?
C32 C20 C49 C59 -0.7(5) . . . . ?
C12 C20 C49 C59 178.6(3) . . . . ?
C1 Fe1 C4 C6 -16.4(8) 3_577 . . 3_577 ?
C1 Fe1 C4 C6 38.73(18) . . . 3_577 ?
C2 Fe1 C4 C6 -62.7(2) 3_577 . . 3_577 ?
C2 Fe1 C4 C6 82.79(19) . . . 3_577 ?
C3 Fe1 C4 C6 121.6(3) . . . 3_577 ?
C3 Fe1 C4 C6 -104.52(19) 3_577 . . 3_577 ?
C4 Fe1 C4 C6 -148.88(19) 3_577 . . 3_577 ?
C6 Fe1 C4 C6 171.02(16) . . . 3_577 ?
C1 Fe1 C4 C3 -138.1(7) 3_577 . . . ?
C1 Fe1 C4 C3 -82.90(18) . . . . ?
C2 Fe1 C4 C3 175.72(18) 3_577 . . . ?
C2 Fe1 C4 C3 -38.84(18) . . . . ?
C3 Fe1 C4 C3 133.85(18) 3_577 . . . ?
C4 Fe1 C4 C3 89.49(17) 3_577 . . . ?
C6 Fe1 C4 C3 -121.6(3) 3_577 . . . ?
C6 Fe1 C4 C3 49.4(3) . . . . ?
B1 O3 C11 C19 -146.4(3) . . . . ?
B1 O3 C11 C12 -23.8(3) . . . . ?
B1 O4 C12 C20 -148.0(3) . . . . ?
B1 O4 C12 C11 -21.6(3) . . . . ?
C32 C20 C12 O4 32.6(4) . . . . ?
C49 C20 C12 O4 -146.6(3) . . . . ?
C32 C20 C12 C11 -86.4(4) . . . . ?
C49 C20 C12 C11 94.3(4) . . . . ?
O3 C11 C12 O4 27.7(3) . . . . ?
C19 C11 C12 O4 149.9(2) . . . . ?
O3 C11 C12 C20 151.3(3) . . . . ?
C19 C11 C12 C20 -86.4(3) . . . . ?
C47 C30 C19 C29 -0.7(5) . . . . ?
C47 C30 C19 C11 175.5(3) . . . . ?
O3 C11 C19 C30 34.2(4) . . . . ?
C12 C11 C19 C30 -82.0(4) . . . . ?
O3 C11 C19 C29 -149.6(3) . . . . ?
C12 C11 C19 C29 94.2(4) . . . . ?
C6 C4 C3 C2 0.9(3) 3_577 . . . ?
Fe1 C4 C3 C2 59.1(2) . . . . ?
C6 C4 C3 B1 -169.8(3) 3_577 . . . ?
Fe1 C4 C3 B1 -111.6(3) . . . . ?
C6 C4 C3 Fe1 -58.2(2) 3_577 . . . ?
C1 C2 C3 C4 -0.6(3) . . . . ?
Fe1 C2 C3 C4 -59.9(2) . . . . ?
C1 C2 C3 B1 169.6(3) . . . . ?
Fe1 C2 C3 B1 110.3(3) . . . . ?
C1 C2 C3 Fe1 59.3(2) . . . . ?
C1 Fe1 C3 C4 168.6(2) 3_577 . . . ?
C1 Fe1 C3 C4 80.27(19) . . . . ?
C2 Fe1 C3 C4 -27.2(13) 3_577 . . . ?
C2 Fe1 C3 C4 117.8(3) . . . . ?
C3 Fe1 C3 C4 -69.18(16) 3_577 . . . ?
C4 Fe1 C3 C4 -110.0(2) 3_577 . . . ?
C6 Fe1 C3 C4 36.29(18) 3_577 . . . ?
C6 Fe1 C3 C4 -154.05(18) . . . . ?
C1 Fe1 C3 C2 50.8(3) 3_577 . . . ?
C1 Fe1 C3 C2 -37.5(2) . . . . ?
C2 Fe1 C3 C2 -145.0(10) 3_577 . . . ?
C3 Fe1 C3 C2 173.1(2) 3_577 . . . ?
C4 Fe1 C3 C2 132.2(2) 3_577 . . . ?
C4 Fe1 C3 C2 -117.8(3) . . . . ?
C6 Fe1 C3 C2 -81.5(2) 3_577 . . . ?
C6 Fe1 C3 C2 88.2(2) . . . . ?
C1 Fe1 C3 B1 -72.4(3) 3_577 . . . ?
C1 Fe1 C3 B1 -160.7(3) . . . . ?
C2 Fe1 C3 B1 91.8(12) 3_577 . . . ?
C2 Fe1 C3 B1 -123.2(4) . . . . ?
C3 Fe1 C3 B1 49.9(2) 3_577 . . . ?
C4 Fe1 C3 B1 9.1(3) 3_577 . . . ?
C4 Fe1 C3 B1 119.1(3) . . . . ?
C6 Fe1 C3 B1 155.4(3) 3_577 . . . ?
C6 Fe1 C3 B1 -35.0(3) . . . . ?
C20 C49 C59 C50 -0.2(6) . . . . ?
C49 C20 C32 C35 1.2(5) . . . . ?
C12 C20 C32 C35 -178.0(3) . . . . ?
C27 C21 C28 C44 0.5(5) . . . . ?
C13 C21 C28 C44 177.5(3) . . . . ?
B2 O1 C13 C21 -137.8(3) . . . . ?
B2 O1 C13 C14 -14.7(3) . . . . ?
C27 C21 C13 O1 -164.0(3) . . . . ?
C28 C21 C13 O1 19.0(4) . . . . ?
C27 C21 C13 C14 78.3(4) . . . . ?
C28 C21 C13 C14 -98.7(4) . . . . ?
C49 C59 C50 C35 0.6(6) . . . . ?
C1 Fe1 C6 C4 -117.8(2) 3_577 . . 3_577 ?
C1 Fe1 C6 C4 176.47(18) . . . 3_577 ?
C2 Fe1 C6 C4 -80.63(18) 3_577 . . 3_577 ?
C2 Fe1 C6 C4 137.14(18) . . . 3_577 ?
C3 Fe1 C6 C4 93.51(19) . . . 3_577 ?
C3 Fe1 C6 C4 -36.44(17) 3_577 . . 3_577 ?
C4 Fe1 C6 C4 60.3(4) . . . 3_577 ?
C6 Fe1 C6 C4 -153.48(17) 3_577 . . 3_577 ?
C1 Fe1 C6 C1 -65.7(3) . . . 3_577 ?
C2 Fe1 C6 C1 37.16(17) 3_577 . . 3_577 ?
C2 Fe1 C6 C1 -105.07(18) . . . 3_577 ?
C3 Fe1 C6 C1 -148.71(18) . . . 3_577 ?
C3 Fe1 C6 C1 81.35(18) 3_577 . . 3_577 ?
C4 Fe1 C6 C1 117.8(2) 3_577 . . 3_577 ?
C4 Fe1 C6 C1 178.1(2) . . . 3_577 ?
C6 Fe1 C6 C1 -35.69(16) 3_577 . . 3_577 ?
C1 Fe1 C6 B2 122.9(3) 3_577 . . . ?
C1 Fe1 C6 B2 57.1(3) . . . . ?
C2 Fe1 C6 B2 160.0(3) 3_577 . . . ?
C2 Fe1 C6 B2 17.8(3) . . . . ?
C3 Fe1 C6 B2 -25.8(3) . . . . ?
C3 Fe1 C6 B2 -155.8(3) 3_577 . . . ?
C4 Fe1 C6 B2 -119.4(3) 3_577 . . . ?
C4 Fe1 C6 B2 -59.0(4) . . . . ?
C6 Fe1 C6 B2 87.2(2) 3_577 . . . ?
C33 C22 C34 C45 0.8(5) . . . . ?
C14 C22 C34 C45 -179.0(3) . . . . ?
C11 O3 B1 O4 11.5(3) . . . . ?
C11 O3 B1 C3 -166.2(3) . . . . ?
C12 O4 B1 O3 7.2(3) . . . . ?
C12 O4 B1 C3 -175.0(3) . . . . ?
C4 C3 B1 O3 162.9(3) . . . . ?
C2 C3 B1 O3 -5.7(5) . . . . ?
Fe1 C3 B1 O3 78.8(3) . . . . ?
C4 C3 B1 O4 -14.7(5) . . . . ?
C2 C3 B1 O4 176.7(3) . . . . ?
Fe1 C3 B1 O4 -98.8(3) . . . . ?
C34 C22 C33 C46 0.8(6) . . . . ?
C14 C22 C33 C46 -179.4(4) . . . . ?
B2 O2 C14 C22 -138.3(3) . . . . ?
B2 O2 C14 C13 -14.4(3) . . . . ?
C34 C22 C14 O2 49.4(4) . . . . ?
C33 C22 C14 O2 -130.4(3) . . . . ?
C34 C22 C14 C13 -68.1(4) . . . . ?
C33 C22 C14 C13 112.0(4) . . . . ?
O1 C13 C14 O2 17.6(3) . . . . ?
C21 C13 C14 O2 140.0(3) . . . . ?
O1 C13 C14 C22 140.1(3) . . . . ?
C21 C13 C14 C22 -97.5(3) . . . . ?
C28 C21 C27 C43 1.1(6) . . . . ?
C13 C21 C27 C43 -176.1(3) . . . . ?
C19 C30 C47 C60 -0.5(6) . . . . ?
C13 O1 B2 O2 6.3(3) . . . . ?
C13 O1 B2 C6 -174.0(3) . . . . ?
C14 O2 B2 O1 5.9(3) . . . . ?
C14 O2 B2 C6 -173.7(3) . . . . ?
C4 C6 B2 O1 24.0(5) 3_577 . . . ?
C1 C6 B2 O1 -163.4(3) 3_577 . . . ?
Fe1 C6 B2 O1 110.2(3) . . . . ?
C4 C6 B2 O2 -156.4(3) 3_577 . . . ?
C1 C6 B2 O2 16.2(5) 3_577 . . . ?
Fe1 C6 B2 O2 -70.3(4) . . . . ?
C21 C27 C43 C62 -1.9(6) . . . . ?
C22 C34 C45 C61 -1.0(6) . . . . ?
C30 C47 C60 C48 0.9(7) . . . . ?
C34 C45 C61 C46 -0.3(7) . . . . ?
C59 C50 C35 C32 0.0(6) . . . . ?
C20 C32 C35 C50 -0.9(6) . . . . ?
C27 C43 C62 C44 1.1(7) . . . . ?
C45 C61 C46 C33 1.9(7) . . . . ?
C22 C33 C46 C61 -2.1(7) . . . . ?
C43 C62 C44 C28 0.4(6) . . . . ?
C21 C28 C44 C62 -1.2(6) . . . . ?
C47 C60 C48 C29 0.1(8) . . . . ?
C60 C48 C29 C19 -1.4(8) . . . . ?
C30 C19 C29 C48 1.7(7) . . . . ?
C11 C19 C29 C48 -174.6(4) . . . . ?
